data_7710453
loop_
_publ_author_name
'Riffel, Madeline N.'
'Siegel, Lukas'
'Oliver, Allen Grayson'
'Tsui, Emily Y.'

_publ_section_title
;
 Cluster Self-Assembly and Anion Binding by Metal Complexes of
 Non-Innocent Thiazolidinyl-Thiolate Ligands
;
_journal_name_full 'Dalton Transactions'
_journal_paper_doi 10.1039/D2DT01339H
_journal_year 2022
_chemical_formula_moiety 'C20 H28 N5 S2 Zn, C F3 O3 S'
_chemical_formula_sum 'C21 H28 F3 N5 O3 S3 Zn'
_chemical_formula_weight 617.03
_space_group_crystal_system triclinic
_space_group_IT_number 2
_space_group_name_Hall '-P 1'
_space_group_name_H-M_alt 'P -1'
_atom_sites_solution_hydrogens mixed
_atom_sites_solution_primary dual
_audit_creation_date 2022-04-13
_audit_creation_method
;
Olex2 1.3
(compiled 2020.11.12 svn.r5f609507 for OlexSys, GUI svn.r6408)
;
_audit_update_record
;
2022-04-20 deposited with the CCDC.	2022-06-08 downloaded from the CCDC.
;
_cell_angle_alpha 72.6370(10)
_cell_angle_beta 78.3260(10)
_cell_angle_gamma 89.9420(10)
_cell_formula_units_Z 4
_cell_length_a 10.4962(9)
_cell_length_b 15.1654(13)
_cell_length_c 17.7981(15)
_cell_measurement_reflns_used 9891
_cell_measurement_temperature 120.0
_cell_measurement_theta_max 31.15
_cell_measurement_theta_min 2.43
_cell_volume 2642.7(4)
_computing_cell_refinement 'SAINT V8.40B (?, 2016)'
_computing_data_reduction 'SAINT V8.40B (?, 2016)'
_computing_molecular_graphics 'Olex2 1.3 (Dolomanov et al., 2009)'
_computing_publication_material 'Olex2 1.3 (Dolomanov et al., 2009)'
_computing_structure_refinement 'SHELXL 2018/3 (Sheldrick, 2015)'
_computing_structure_solution 'SHELXT  (Sheldrick, 2015)'
_diffrn_ambient_temperature 120.0
_diffrn_measured_fraction_theta_full 1.000
_diffrn_measured_fraction_theta_max 0.927
_diffrn_measurement_device_type 'Bruker APEX-II CCD'
_diffrn_measurement_method '\f and \w scans'
_diffrn_radiation_type MoK\a
_diffrn_radiation_wavelength 0.71073
_diffrn_reflns_av_R_equivalents 0.0361
_diffrn_reflns_av_unetI/netI 0.0378
_diffrn_reflns_Laue_measured_fraction_full 1.000
_diffrn_reflns_Laue_measured_fraction_max 0.927
_diffrn_reflns_limit_h_max 15
_diffrn_reflns_limit_h_min -15
_diffrn_reflns_limit_k_max 20
_diffrn_reflns_limit_k_min -22
_diffrn_reflns_limit_l_max 26
_diffrn_reflns_limit_l_min -26
_diffrn_reflns_number 70928
_diffrn_reflns_point_group_measured_fraction_full 1.000
_diffrn_reflns_point_group_measured_fraction_max 0.927
_diffrn_reflns_theta_full 25.242
_diffrn_reflns_theta_max 31.639
_diffrn_reflns_theta_min 1.562
_diffrn_source_current 35.0
_diffrn_source_power 1.75
_diffrn_source_voltage 50.0
_diffrn_standards_number 0
_exptl_absorpt_coefficient_mu 1.221
_exptl_absorpt_correction_T_max 0.7463
_exptl_absorpt_correction_T_min 0.6766
_exptl_absorpt_correction_type multi-scan
_exptl_absorpt_process_details
;
SADABS-2016/2 (Bruker,2016) was used for absorption correction.
wR2(int) was 0.0593 before and 0.0427 after correction.
The Ratio of minimum to maximum transmission is 0.9066.
The \l/2 correction factor is Not present.
;
_exptl_crystal_colour yellow
_exptl_crystal_colour_primary yellow
_exptl_crystal_density_diffrn 1.551
_exptl_crystal_description plate
_exptl_crystal_F_000 1272
_exptl_crystal_size_max 0.412
_exptl_crystal_size_mid 0.324
_exptl_crystal_size_min 0.116
_refine_diff_density_max 0.590
_refine_diff_density_min -0.521
_refine_diff_density_rms 0.078
_refine_ls_extinction_method none
_refine_ls_goodness_of_fit_ref 1.006
_refine_ls_hydrogen_treatment mixed
_refine_ls_matrix_type full
_refine_ls_number_parameters 676
_refine_ls_number_reflns 16520
_refine_ls_number_restraints 0
_refine_ls_restrained_S_all 1.006
_refine_ls_R_factor_all 0.0569
_refine_ls_R_factor_gt 0.0360
_refine_ls_shift/su_max 0.002
_refine_ls_shift/su_mean 0.000
_refine_ls_structure_factor_coef Fsqd
_refine_ls_weighting_details 'w=1/[\s^2^(Fo^2^)+(0.0295P)^2^+1.8016P] where P=(Fo^2^+2Fc^2^)/3'
_refine_ls_weighting_scheme calc
_refine_ls_wR_factor_gt 0.0710
_refine_ls_wR_factor_ref 0.0780
_reflns_Friedel_coverage 0.000
_reflns_number_gt 12946
_reflns_number_total 16520
_reflns_threshold_expression 'I > 2\s(I)'
_cod_data_source_file d2dt01339h2.cif
_cod_data_source_block mr_2_64_zndmapotfl_01m
_cod_database_code 7710453
_shelx_shelxl_version_number 2018/3
_shelx_space_group_comment
;
The symmetry employed for this shelxl refinement is uniquely defined
by the following loop, which should always be used as a source of
symmetry information in preference to the above space-group names.
They are only intended as comments.
;
_shelx_estimated_absorpt_t_max 0.871
_shelx_estimated_absorpt_t_min 0.633
_olex2_refinement_description
;
1. Fixed Uiso
 At 1.2 times of:
  All C(H) groups, All C(H,H) groups
 At 1.5 times of:
  All C(H,H,H) groups
2.a Secondary CH2 refined with riding coordinates:
 C31(H31A,H31B), C30(H30A,H30B), C11(H11A,H11B), C10(H10A,H10B), C1(H1A,H1B),
 C2(H2A,H2B), C21(H21A,H21B), C22(H22A,H22B)
2.b Aromatic/amide H refined with riding coordinates:
 C27(H27), C18(H18), C34(H34), C25(H25), C38(H38), C14(H14), C26(H26),
 C35(H35), C5(H5), C7(H7), C37(H37), C6(H6A), C17(H17), C15(H15)
2.c Idealised Me refined as rotating group:
 C32(H32A,H32B,H32C), C13(H13A,H13B,H13C), C12(H12A,H12B,H12C), C40(H40A,H40B,
 H40C), C39(H39A,H39B,H39C), C19(H19A,H19B,H19C), C20(H20A,H20B,H20C)
;
_olex2_submission_special_instructions 'No special instructions were received'

loop_
_space_group_symop_operation_xyz
'x, y, z'
'-x, -y, -z'

loop_
_atom_site_label
_atom_site_type_symbol
_atom_site_fract_x
_atom_site_fract_y
_atom_site_fract_z
_atom_site_U_iso_or_equiv
_atom_site_adp_type
_atom_site_occupancy
_atom_site_site_symmetry_order
_atom_site_calc_flag
_atom_site_refinement_flags_posn
_atom_site_refinement_flags_adp
_atom_site_refinement_flags_occupancy
_atom_site_disorder_assembly
_atom_site_disorder_group
Zn2 Zn 0.83170(2) 0.79265(2) 0.32571(2) 0.01255(4) Uani 1 1 d . . . . .
Zn1 Zn 0.31202(2) 0.80792(2) 0.82546(2) 0.01317(4) Uani 1 1 d . . . . .
S2 S 0.15711(4) 0.89291(3) 0.87689(2) 0.01802(8) Uani 1 1 d . . . . .
S4 S 0.68557(4) 0.87269(3) 0.39038(2) 0.01814(8) Uani 1 1 d . . . . .
S6 S 1.03996(4) 0.69968(3) 0.59390(2) 0.02054(9) Uani 1 1 d . . . . .
S3 S 1.27245(4) 0.84399(4) 0.31368(3) 0.02409(10) Uani 1 1 d . . . . .
S5 S 0.50677(5) 0.69034(3) 1.11273(3) 0.02585(10) Uani 1 1 d . . . . .
S1 S 0.74621(5) 0.85319(4) 0.83826(3) 0.03029(11) Uani 1 1 d . . . . .
F3 F 0.46085(16) 0.54347(9) 1.07202(8) 0.0499(4) Uani 1 1 d . . . . .
F6 F 0.90744(15) 0.63516(11) 0.74205(8) 0.0522(4) Uani 1 1 d . . . . .
F4 F 0.97193(16) 0.52992(9) 0.68725(8) 0.0492(4) Uani 1 1 d . . . . .
O4 O 1.15801(13) 0.69132(10) 0.62368(8) 0.0306(3) Uani 1 1 d . . . . .
O2 O 0.46927(16) 0.71143(11) 1.18722(9) 0.0373(4) Uani 1 1 d . . . . .
N7 N 0.97832(13) 0.82543(9) 0.22034(7) 0.0129(3) Uani 1 1 d . . . . .
O5 O 0.97866(14) 0.78553(10) 0.58879(9) 0.0338(3) Uani 1 1 d . . . . .
O6 O 1.04482(16) 0.66806(10) 0.52444(8) 0.0345(3) Uani 1 1 d . . . . .
N2 N 0.47234(14) 0.83149(9) 0.72812(8) 0.0152(3) Uani 1 1 d . . . . .
N9 N 0.77907(14) 0.65528(10) 0.35942(8) 0.0173(3) Uani 1 1 d . . . . .
N6 N 1.01695(13) 0.79466(10) 0.36755(8) 0.0152(3) Uani 1 1 d . . . . .
N4 N 0.26633(14) 0.66960(10) 0.86291(8) 0.0169(3) Uani 1 1 d . . . . .
F2 F 0.48337(18) 0.51390(10) 1.19349(9) 0.0592(5) Uani 1 1 d . . . . .
N3 N 0.23278(14) 0.85105(10) 0.71860(8) 0.0160(3) Uani 1 1 d . . . . .
N10 N 0.57405(15) 0.39656(11) 0.45603(10) 0.0243(3) Uani 1 1 d . . . . .
O1 O 0.44189(18) 0.74211(11) 1.05074(8) 0.0420(4) Uani 1 1 d . . . . .
N8 N 0.73419(13) 0.84248(9) 0.22709(8) 0.0140(3) Uani 1 1 d . . . . .
N1 N 0.48765(14) 0.81663(10) 0.87677(8) 0.0164(3) Uani 1 1 d . . . . .
F1 F 0.30841(15) 0.56959(12) 1.16078(10) 0.0615(4) Uani 1 1 d . . . . .
N5 N 0.08497(16) 0.40319(11) 0.95093(11) 0.0298(4) Uani 1 1 d . . . . .
F5 F 0.81124(14) 0.61026(12) 0.65426(10) 0.0655(5) Uani 1 1 d . . . . .
C24 C 1.10167(16) 0.81267(11) 0.22433(9) 0.0142(3) Uani 1 1 d . . . . .
C23 C 1.12722(16) 0.77722(12) 0.30913(9) 0.0159(3) Uani 1 1 d . . . . .
C9 C 0.30891(17) 0.86978(11) 0.64981(9) 0.0164(3) Uani 1 1 d . . . . .
C29 C 0.79951(16) 0.86426(11) 0.15490(9) 0.0137(3) Uani 1 1 d . . . . .
C4 C 0.59200(17) 0.81814(11) 0.74056(10) 0.0178(3) Uani 1 1 d . . . . .
C36 C 0.64478(17) 0.47811(12) 0.42347(10) 0.0191(3) Uani 1 1 d . . . . .
C28 C 0.94249(16) 0.85364(11) 0.14865(9) 0.0135(3) Uani 1 1 d . . . . .
C27 C 1.03394(17) 0.87008(12) 0.07730(9) 0.0180(3) Uani 1 1 d . . . . .
H27 H 1.009031 0.891527 0.026800 0.022 Uiso 1 1 calc R U . . .
C18 C 0.21935(18) 0.62950(12) 0.81492(10) 0.0211(3) Uani 1 1 d . . . . .
H18 H 0.225940 0.664574 0.760108 0.025 Uiso 1 1 calc R U . . .
C31 C 0.59588(16) 0.91754(12) 0.31003(10) 0.0178(3) Uani 1 1 d . . . . .
H31A H 0.504021 0.922937 0.334795 0.021 Uiso 1 1 calc R U . . .
H31B H 0.633218 0.980498 0.277416 0.021 Uiso 1 1 calc R U . . .
C16 C 0.14985(17) 0.48687(12) 0.92159(12) 0.0227(4) Uani 1 1 d . . . . .
C34 C 0.70744(18) 0.62202(12) 0.31781(10) 0.0212(3) Uani 1 1 d . . . . .
H34 H 0.702574 0.660206 0.265483 0.025 Uiso 1 1 calc R U . . .
C25 C 1.19916(16) 0.82537(12) 0.15506(10) 0.0184(3) Uani 1 1 d . . . . .
H25 H 1.287231 0.814400 0.158501 0.022 Uiso 1 1 calc R U . . .
C38 C 0.78668(18) 0.59731(13) 0.43241(10) 0.0219(4) Uani 1 1 d . . . . .
H38 H 0.838467 0.617850 0.462703 0.026 Uiso 1 1 calc R U . . .
C14 C 0.25952(17) 0.61595(12) 0.93947(10) 0.0202(3) Uani 1 1 d . . . . .
H14 H 0.294251 0.641621 0.974227 0.024 Uiso 1 1 calc R U . . .
O3 O 0.64214(17) 0.68177(13) 1.08656(15) 0.0686(7) Uani 1 1 d . . . . .
C26 C 1.16337(17) 0.85439(12) 0.08144(10) 0.0205(3) Uani 1 1 d . . . . .
H26 H 1.227535 0.863709 0.033285 0.025 Uiso 1 1 calc R U . . .
C30 C 0.59856(16) 0.85767(12) 0.25402(10) 0.0166(3) Uani 1 1 d . . . . .
H30A H 0.548130 0.797912 0.283220 0.020 Uiso 1 1 calc R U . . .
H30B H 0.560185 0.889803 0.207460 0.020 Uiso 1 1 calc R U . . .
C33 C 0.74940(19) 0.89677(13) 0.07920(10) 0.0192(3) Uani 1 1 d . . . . .
C3 C 0.60240(16) 0.78923(12) 0.82883(10) 0.0188(3) Uani 1 1 d . . . . .
C35 C 0.64144(19) 0.53722(12) 0.34577(11) 0.0231(4) Uani 1 1 d . . . . .
H35 H 0.593260 0.517931 0.313025 0.028 Uiso 1 1 calc R U . . .
C11 C 0.08595(16) 0.93567(12) 0.78801(10) 0.0177(3) Uani 1 1 d . . . . .
H11A H -0.007322 0.945032 0.805841 0.021 Uiso 1 1 calc R U . . .
H11B H 0.129639 0.996708 0.754919 0.021 Uiso 1 1 calc R U . . .
C10 C 0.09679(16) 0.87158(12) 0.73539(10) 0.0189(3) Uani 1 1 d . . . . .
H10A H 0.041237 0.813881 0.764012 0.023 Uiso 1 1 calc R U . . .
H10B H 0.068443 0.902365 0.684603 0.023 Uiso 1 1 calc R U . . .
C8 C 0.44879(17) 0.85508(11) 0.65313(9) 0.0168(3) Uani 1 1 d . . . . .
C5 C 0.69816(18) 0.82602(13) 0.67665(11) 0.0253(4) Uani 1 1 d . . . . .
H5 H 0.783661 0.815427 0.685938 0.030 Uiso 1 1 calc R U . . .
C7 C 0.54985(19) 0.86548(12) 0.58724(10) 0.0233(4) Uani 1 1 d . . . . .
H7 H 0.533709 0.883209 0.534288 0.028 Uiso 1 1 calc R U . . .
C37 C 0.72476(18) 0.51115(13) 0.46540(10) 0.0228(4) Uani 1 1 d . . . . .
H37 H 0.735535 0.473403 0.516656 0.027 Uiso 1 1 calc R U . . .
C6 C 0.67505(19) 0.84961(14) 0.59972(11) 0.0276(4) Uani 1 1 d . . . . .
H6A H 0.745192 0.854992 0.555179 0.033 Uiso 1 1 calc R U . . .
C32 C 1.14973(19) 0.67406(13) 0.32907(11) 0.0238(4) Uani 1 1 d . . . . .
H32A H 1.161304 0.650314 0.384693 0.036 Uiso 1 1 calc R U . . .
H32B H 1.228046 0.664796 0.292312 0.036 Uiso 1 1 calc R U . . .
H32C H 1.074282 0.640847 0.322994 0.036 Uiso 1 1 calc R U . . .
C17 C 0.16294(19) 0.54161(13) 0.84037(12) 0.0251(4) Uani 1 1 d . . . . .
H17 H 0.132418 0.517174 0.803450 0.030 Uiso 1 1 calc R U . . .
C15 C 0.20593(17) 0.52712(13) 0.97022(11) 0.0233(4) Uani 1 1 d . . . . .
H15 H 0.206441 0.492500 1.024302 0.028 Uiso 1 1 calc R U . . .
C13 C 0.2747(2) 0.90503(13) 0.56900(10) 0.0241(4) Uani 1 1 d . . . . .
H13A H 0.179678 0.904592 0.575616 0.036 Uiso 1 1 calc R U . . .
H13B H 0.309305 0.865205 0.536258 0.036 Uiso 1 1 calc R U . . .
H13C H 0.312632 0.968405 0.542145 0.036 Uiso 1 1 calc R U . . .
C12 C 0.61393(19) 0.68470(13) 0.85948(12) 0.0259(4) Uani 1 1 d . . . . .
H12A H 0.617249 0.666497 0.916676 0.039 Uiso 1 1 calc R U . . .
H12B H 0.693737 0.668023 0.828810 0.039 Uiso 1 1 calc R U . . .
H12C H 0.538209 0.652534 0.852600 0.039 Uiso 1 1 calc R U . . .
C1 C 0.51187(18) 0.91392(12) 0.87275(10) 0.0212(3) Uani 1 1 d . . . . .
H1A H 0.445480 0.930421 0.913605 0.025 Uiso 1 1 calc R U . . .
H1B H 0.506724 0.955515 0.818879 0.025 Uiso 1 1 calc R U . . .
C40 C 0.5908(2) 0.33277(14) 0.53232(12) 0.0310(4) Uani 1 1 d . . . . .
H40A H 0.679969 0.312465 0.526321 0.047 Uiso 1 1 calc R U . . .
H40B H 0.528845 0.278870 0.548038 0.047 Uiso 1 1 calc R U . . .
H40C H 0.574917 0.364052 0.573909 0.047 Uiso 1 1 calc R U . . .
C2 C 0.6470(2) 0.92462(15) 0.88867(12) 0.0303(4) Uani 1 1 d . . . . .
H2A H 0.644966 0.903265 0.947200 0.036 Uiso 1 1 calc R U . . .
H2B H 0.681240 0.990086 0.866495 0.036 Uiso 1 1 calc R U . . .
C21 C 1.03866(17) 0.88780(12) 0.37461(10) 0.0204(3) Uani 1 1 d . . . . .
H21A H 0.978055 0.894961 0.422556 0.024 Uiso 1 1 calc R U . . .
H21B H 1.022738 0.935737 0.326321 0.024 Uiso 1 1 calc R U . . .
C41 C 0.4367(2) 0.57379(14) 1.13634(12) 0.0312(4) Uani 1 1 d . . . . .
C42 C 0.9271(2) 0.61407(16) 0.67265(13) 0.0349(5) Uani 1 1 d . . . . .
C39 C 0.4954(2) 0.36446(15) 0.41047(14) 0.0379(5) Uani 1 1 d . . . . .
H39A H 0.440009 0.413467 0.388544 0.057 Uiso 1 1 calc R U . . .
H39B H 0.440473 0.309654 0.445775 0.057 Uiso 1 1 calc R U . . .
H39C H 0.552255 0.348445 0.366175 0.057 Uiso 1 1 calc R U . . .
C22 C 1.17890(18) 0.89877(14) 0.38241(11) 0.0267(4) Uani 1 1 d . . . . .
H22A H 1.188295 0.867930 0.438313 0.032 Uiso 1 1 calc R U . . .
H22B H 1.207782 0.965024 0.367266 0.032 Uiso 1 1 calc R U . . .
C19 C 0.0863(2) 0.34331(14) 1.03183(15) 0.0389(5) Uani 1 1 d . . . . .
H19A H 0.174699 0.323565 1.034254 0.058 Uiso 1 1 calc R U . . .
H19B H 0.026356 0.288800 1.044881 0.058 Uiso 1 1 calc R U . . .
H19C H 0.058730 0.377303 1.070723 0.058 Uiso 1 1 calc R U . . .
C20 C 0.0304(3) 0.36437(17) 0.89864(17) 0.0493(7) Uani 1 1 d . . . . .
H20A H -0.019715 0.410560 0.867464 0.074 Uiso 1 1 calc R U . . .
H20B H -0.027128 0.309684 0.931162 0.074 Uiso 1 1 calc R U . . .
H20C H 0.100939 0.346530 0.861813 0.074 Uiso 1 1 calc R U . . .
H6 H 1.018(2) 0.7541(14) 0.4142(12) 0.022(5) Uiso 1 1 d . . . . .
H1 H 0.482(2) 0.7838(15) 0.9264(13) 0.024(5) Uiso 1 1 d . . . . .
H33A H 0.795(2) 0.9535(17) 0.0459(14) 0.035(6) Uiso 1 1 d . . . . .
H33B H 0.656(2) 0.9016(15) 0.0884(13) 0.032(6) Uiso 1 1 d . . . . .
H33C H 0.769(2) 0.8526(17) 0.0501(14) 0.039(7) Uiso 1 1 d . . . . .

loop_
_atom_site_aniso_label
_atom_site_aniso_U_11
_atom_site_aniso_U_22
_atom_site_aniso_U_33
_atom_site_aniso_U_23
_atom_site_aniso_U_13
_atom_site_aniso_U_12
Zn2 0.01184(9) 0.01485(9) 0.00963(8) -0.00265(6) -0.00093(6) -0.00162(7)
Zn1 0.01367(9) 0.01449(9) 0.01030(8) -0.00325(6) -0.00094(6) -0.00170(7)
S2 0.0191(2) 0.0221(2) 0.01349(16) -0.00758(15) -0.00155(14) 0.00209(16)
S4 0.0174(2) 0.0238(2) 0.01406(17) -0.00873(15) -0.00067(14) 0.00052(16)
S6 0.0206(2) 0.0218(2) 0.01810(18) -0.00476(16) -0.00368(15) 0.00089(17)
S3 0.0134(2) 0.0337(3) 0.0247(2) -0.00705(18) -0.00564(16) -0.00399(18)
S5 0.0207(2) 0.0208(2) 0.0348(2) -0.01112(19) 0.00077(18) 0.00100(18)
S1 0.0164(2) 0.0321(3) 0.0393(3) -0.0041(2) -0.00914(19) -0.00555(19)
F3 0.0857(11) 0.0327(7) 0.0448(8) -0.0212(6) -0.0303(8) 0.0088(7)
F6 0.0546(9) 0.0645(10) 0.0253(6) -0.0076(6) 0.0099(6) 0.0066(8)
F4 0.0669(10) 0.0258(7) 0.0444(8) 0.0004(6) -0.0051(7) -0.0056(7)
O4 0.0230(7) 0.0359(8) 0.0331(7) -0.0086(6) -0.0090(6) 0.0013(6)
O2 0.0452(9) 0.0391(9) 0.0404(8) -0.0238(7) -0.0208(7) 0.0115(7)
N7 0.0128(6) 0.0140(6) 0.0110(5) -0.0029(5) -0.0018(5) 0.0000(5)
O5 0.0275(8) 0.0270(8) 0.0431(8) -0.0080(6) -0.0029(6) 0.0068(6)
O6 0.0504(10) 0.0359(8) 0.0190(6) -0.0084(6) -0.0114(6) 0.0075(7)
N2 0.0167(7) 0.0132(7) 0.0141(6) -0.0039(5) 0.0004(5) -0.0014(5)
N9 0.0181(7) 0.0153(7) 0.0167(6) -0.0022(5) -0.0033(5) -0.0023(6)
N6 0.0147(7) 0.0176(7) 0.0123(6) -0.0030(5) -0.0033(5) -0.0007(5)
N4 0.0175(7) 0.0156(7) 0.0165(6) -0.0031(5) -0.0037(5) -0.0017(6)
F2 0.1066(14) 0.0282(7) 0.0506(8) -0.0020(6) -0.0496(9) 0.0041(8)
N3 0.0176(7) 0.0169(7) 0.0140(6) -0.0053(5) -0.0039(5) -0.0007(5)
N10 0.0214(8) 0.0154(7) 0.0328(8) -0.0034(6) -0.0042(6) -0.0025(6)
O1 0.0673(12) 0.0308(8) 0.0194(6) -0.0020(6) 0.0016(7) 0.0154(8)
N8 0.0132(6) 0.0152(7) 0.0144(6) -0.0057(5) -0.0027(5) 0.0005(5)
N1 0.0159(7) 0.0163(7) 0.0152(6) -0.0022(5) -0.0034(5) -0.0017(5)
F1 0.0381(9) 0.0618(11) 0.0763(11) -0.0149(9) -0.0022(8) -0.0244(8)
N5 0.0195(8) 0.0150(8) 0.0488(10) -0.0044(7) -0.0012(7) -0.0015(6)
F5 0.0327(8) 0.0770(12) 0.0696(11) 0.0052(9) -0.0137(7) -0.0247(8)
C24 0.0139(7) 0.0129(7) 0.0152(7) -0.0038(6) -0.0025(6) -0.0003(6)
C23 0.0118(7) 0.0177(8) 0.0167(7) -0.0030(6) -0.0031(6) -0.0003(6)
C9 0.0239(9) 0.0130(8) 0.0129(6) -0.0048(6) -0.0043(6) -0.0030(6)
C29 0.0162(8) 0.0123(7) 0.0135(6) -0.0045(5) -0.0045(6) -0.0008(6)
C4 0.0173(8) 0.0129(8) 0.0200(7) -0.0031(6) 0.0003(6) -0.0003(6)
C36 0.0151(8) 0.0139(8) 0.0263(8) -0.0046(6) -0.0021(6) 0.0011(6)
C28 0.0166(8) 0.0119(7) 0.0121(6) -0.0037(5) -0.0033(5) 0.0002(6)
C27 0.0212(8) 0.0183(8) 0.0130(7) -0.0044(6) -0.0008(6) -0.0002(7)
C18 0.0253(9) 0.0191(9) 0.0193(7) -0.0062(6) -0.0051(7) 0.0000(7)
C31 0.0129(8) 0.0215(9) 0.0211(7) -0.0098(6) -0.0030(6) 0.0020(6)
C16 0.0150(8) 0.0139(8) 0.0362(10) -0.0051(7) -0.0026(7) 0.0021(7)
C34 0.0271(9) 0.0196(9) 0.0182(7) -0.0055(6) -0.0081(7) 0.0013(7)
C25 0.0124(8) 0.0203(9) 0.0209(7) -0.0066(6) 0.0008(6) 0.0008(6)
C38 0.0214(9) 0.0222(9) 0.0202(8) -0.0009(7) -0.0084(7) -0.0026(7)
C14 0.0190(8) 0.0214(9) 0.0182(7) -0.0020(6) -0.0056(6) -0.0004(7)
O3 0.0231(9) 0.0467(11) 0.133(2) -0.0426(12) 0.0137(10) -0.0012(8)
C26 0.0205(9) 0.0223(9) 0.0158(7) -0.0067(6) 0.0041(6) -0.0013(7)
C30 0.0128(8) 0.0197(8) 0.0181(7) -0.0070(6) -0.0033(6) -0.0003(6)
C33 0.0224(9) 0.0221(9) 0.0142(7) -0.0044(6) -0.0081(6) 0.0017(7)
C3 0.0128(8) 0.0186(8) 0.0224(8) -0.0027(6) -0.0034(6) -0.0006(6)
C35 0.0293(10) 0.0181(9) 0.0241(8) -0.0068(7) -0.0098(7) -0.0024(7)
C11 0.0136(8) 0.0209(9) 0.0183(7) -0.0055(6) -0.0035(6) 0.0000(6)
C10 0.0161(8) 0.0227(9) 0.0187(7) -0.0061(6) -0.0058(6) -0.0019(7)
C8 0.0222(9) 0.0136(8) 0.0137(7) -0.0052(6) 0.0000(6) -0.0013(6)
C5 0.0174(9) 0.0239(10) 0.0293(9) -0.0063(7) 0.0042(7) 0.0018(7)
C7 0.0304(10) 0.0199(9) 0.0160(7) -0.0061(6) 0.0040(7) -0.0021(7)
C37 0.0237(9) 0.0195(9) 0.0212(8) 0.0017(7) -0.0075(7) -0.0021(7)
C6 0.0268(10) 0.0262(10) 0.0232(8) -0.0080(7) 0.0100(7) -0.0016(8)
C32 0.0252(9) 0.0201(9) 0.0243(8) -0.0038(7) -0.0053(7) 0.0052(7)
C17 0.0271(10) 0.0198(9) 0.0316(9) -0.0115(7) -0.0080(8) 0.0000(8)
C15 0.0190(9) 0.0204(9) 0.0241(8) 0.0019(7) -0.0033(7) 0.0003(7)
C13 0.0347(10) 0.0239(9) 0.0133(7) -0.0034(6) -0.0073(7) -0.0062(8)
C12 0.0217(9) 0.0197(9) 0.0308(9) -0.0011(7) -0.0030(7) 0.0037(7)
C1 0.0271(9) 0.0185(9) 0.0199(8) -0.0065(6) -0.0084(7) -0.0005(7)
C40 0.0298(11) 0.0189(10) 0.0339(10) 0.0021(8) 0.0014(8) -0.0049(8)
C2 0.0322(11) 0.0322(11) 0.0297(10) -0.0091(8) -0.0141(8) -0.0076(9)
C21 0.0217(9) 0.0214(9) 0.0206(8) -0.0091(7) -0.0062(6) -0.0015(7)
C41 0.0403(12) 0.0272(10) 0.0275(9) -0.0050(8) -0.0155(9) -0.0032(9)
C42 0.0314(11) 0.0364(12) 0.0299(10) -0.0021(9) -0.0028(8) -0.0049(9)
C39 0.0435(13) 0.0250(11) 0.0466(12) -0.0128(9) -0.0094(10) -0.0120(10)
C22 0.0232(9) 0.0333(11) 0.0275(9) -0.0131(8) -0.0084(7) -0.0057(8)
C19 0.0233(11) 0.0185(10) 0.0576(14) 0.0074(9) 0.0020(9) -0.0008(8)
C20 0.0477(15) 0.0281(12) 0.0720(17) -0.0238(12) 0.0005(13) -0.0152(11)

loop_
_atom_type_symbol
_atom_type_description
_atom_type_scat_dispersion_real
_atom_type_scat_dispersion_imag
_atom_type_scat_source
C C 0.0033 0.0016 'International Tables Vol C Tables 4.2.6.8 and 6.1.1.4'
H H 0.0000 0.0000 'International Tables Vol C Tables 4.2.6.8 and 6.1.1.4'
F F 0.0171 0.0103 'International Tables Vol C Tables 4.2.6.8 and 6.1.1.4'
N N 0.0061 0.0033 'International Tables Vol C Tables 4.2.6.8 and 6.1.1.4'
O O 0.0106 0.0060 'International Tables Vol C Tables 4.2.6.8 and 6.1.1.4'
S S 0.1246 0.1234 'International Tables Vol C Tables 4.2.6.8 and 6.1.1.4'
Zn Zn 0.2839 1.4301 'International Tables Vol C Tables 4.2.6.8 and 6.1.1.4'

loop_
_exptl_crystal_face_index_h
_exptl_crystal_face_index_k
_exptl_crystal_face_index_l
_exptl_crystal_face_perp_dist
-1.00 1.00 0.00 0.1530
-1.00 1.00 -1.00 0.1330
-1.00 -1.00 1.00 0.1240
-1.00 -1.00 -1.00 0.1440
-1.00 0.00 -1.00 0.1600
-1.00 0.00 1.00 0.1490
-1.00 1.00 1.00 0.1430
0.00 1.00 0.00 0.0540
0.00 -1.00 0.00 0.0580
0.00 1.00 -1.00 0.0950
0.00 -1.00 1.00 0.0860
0.00 0.00 -1.00 0.1830
0.00 1.00 1.00 0.1490
0.00 -1.00 -1.00 0.1690
1.00 -1.00 0.00 0.1480
1.00 -1.00 1.00 0.1070
1.00 1.00 -1.00 0.1420
1.00 1.00 1.00 0.1290
1.00 0.00 1.00 0.1400
1.00 0.00 -1.00 0.1710
1.00 -1.00 -1.00 0.1660

loop_
_geom_angle_atom_site_label_1
_geom_angle_atom_site_label_2
_geom_angle_atom_site_label_3
_geom_angle
_geom_angle_site_symmetry_1
_geom_angle_site_symmetry_3
_geom_angle_publ_flag
N7 Zn2 S4 136.28(4) . . ?
N7 Zn2 N6 75.10(5) . . ?
N7 Zn2 N8 73.93(5) . . ?
N9 Zn2 S4 112.73(4) . . ?
N9 Zn2 N7 108.63(5) . . ?
N9 Zn2 N6 102.80(6) . . ?
N9 Zn2 N8 100.03(5) . . ?
N6 Zn2 S4 108.10(4) . . ?
N8 Zn2 S4 85.42(4) . . ?
N8 Zn2 N6 146.02(5) . . ?
N2 Zn1 S2 137.52(4) . . ?
N2 Zn1 N3 74.18(5) . . ?
N2 Zn1 N1 74.42(5) . . ?
N4 Zn1 S2 114.64(4) . . ?
N4 Zn1 N2 105.87(5) . . ?
N4 Zn1 N3 101.18(5) . . ?
N4 Zn1 N1 101.98(5) . . ?
N3 Zn1 S2 85.68(4) . . ?
N3 Zn1 N1 144.96(5) . . ?
N1 Zn1 S2 107.74(4) . . ?
C11 S2 Zn1 97.56(5) . . ?
C31 S4 Zn2 97.68(5) . . ?
O4 S6 O5 115.59(9) . . ?
O4 S6 O6 114.67(9) . . ?
O4 S6 C42 103.23(9) . . ?
O5 S6 O6 114.18(9) . . ?
O5 S6 C42 104.11(10) . . ?
O6 S6 C42 102.79(10) . . ?
C22 S3 C23 93.32(8) . . ?
O2 S5 O1 113.75(9) . . ?
O2 S5 C41 103.55(10) . . ?
O1 S5 C41 102.43(10) . . ?
O3 S5 O2 116.06(12) . . ?
O3 S5 O1 115.20(13) . . ?
O3 S5 C41 103.36(11) . . ?
C2 S1 C3 93.13(9) . . ?
C24 N7 Zn2 120.60(10) . . ?
C24 N7 C28 120.93(13) . . ?
C28 N7 Zn2 118.32(11) . . ?
C4 N2 Zn1 120.73(11) . . ?
C4 N2 C8 121.16(14) . . ?
C8 N2 Zn1 117.99(11) . . ?
C34 N9 Zn2 120.39(11) . . ?
C34 N9 C38 115.66(15) . . ?
C38 N9 Zn2 122.28(12) . . ?
Zn2 N6 H6 115.0(14) . . ?
C23 N6 Zn2 110.86(10) . . ?
C23 N6 C21 108.94(13) . . ?
C23 N6 H6 106.6(14) . . ?
C21 N6 Zn2 107.40(10) . . ?
C21 N6 H6 107.8(14) . . ?
C18 N4 Zn1 120.12(11) . . ?
C14 N4 Zn1 123.05(12) . . ?
C14 N4 C18 115.92(15) . . ?
C9 N3 Zn1 119.53(12) . . ?
C9 N3 C10 126.79(14) . . ?
C10 N3 Zn1 112.63(10) . . ?
C36 N10 C40 120.66(16) . . ?
C36 N10 C39 120.48(16) . . ?
C39 N10 C40 118.18(16) . . ?
C29 N8 Zn2 119.83(11) . . ?
C29 N8 C30 127.42(14) . . ?
C30 N8 Zn2 112.28(9) . . ?
Zn1 N1 H1 116.0(14) . . ?
C3 N1 Zn1 110.41(10) . . ?
C3 N1 C1 108.12(14) . . ?
C3 N1 H1 107.3(14) . . ?
C1 N1 Zn1 108.02(10) . . ?
C1 N1 H1 106.7(14) . . ?
C16 N5 C19 121.06(18) . . ?
C16 N5 C20 120.34(19) . . ?
C20 N5 C19 117.84(18) . . ?
N7 C24 C23 115.25(13) . . ?
N7 C24 C25 121.57(14) . . ?
C25 C24 C23 123.05(15) . . ?
N6 C23 S3 106.79(11) . . ?
N6 C23 C24 110.16(13) . . ?
N6 C23 C32 111.05(14) . . ?
C24 C23 S3 108.52(11) . . ?
C24 C23 C32 109.32(14) . . ?
C32 C23 S3 110.95(12) . . ?
N3 C9 C8 113.91(14) . . ?
N3 C9 C13 127.85(17) . . ?
C13 C9 C8 118.24(14) . . ?
N8 C29 C28 113.69(13) . . ?
N8 C29 C33 127.71(15) . . ?
C33 C29 C28 118.59(14) . . ?
N2 C4 C3 114.98(14) . . ?
N2 C4 C5 121.26(16) . . ?
C5 C4 C3 123.69(16) . . ?
N10 C36 C35 122.22(17) . . ?
N10 C36 C37 122.24(16) . . ?
C37 C36 C35 115.52(16) . . ?
N7 C28 C29 114.07(13) . . ?
N7 C28 C27 120.88(15) . . ?
C27 C28 C29 125.05(14) . . ?
C28 C27 H27 120.9 . . ?
C28 C27 C26 118.27(15) . . ?
C26 C27 H27 120.9 . . ?
N4 C18 H18 118.0 . . ?
N4 C18 C17 124.01(16) . . ?
C17 C18 H18 118.0 . . ?
S4 C31 H31A 108.7 . . ?
S4 C31 H31B 108.7 . . ?
H31A C31 H31B 107.6 . . ?
C30 C31 S4 114.17(12) . . ?
C30 C31 H31A 108.7 . . ?
C30 C31 H31B 108.7 . . ?
N5 C16 C17 122.13(18) . . ?
N5 C16 C15 122.31(18) . . ?
C15 C16 C17 115.53(16) . . ?
N9 C34 H34 117.8 . . ?
N9 C34 C35 124.41(16) . . ?
C35 C34 H34 117.8 . . ?
C24 C25 H25 121.1 . . ?
C26 C25 C24 117.86(16) . . ?
C26 C25 H25 121.1 . . ?
N9 C38 H38 117.9 . . ?
N9 C38 C37 124.24(17) . . ?
C37 C38 H38 117.9 . . ?
N4 C14 H14 117.9 . . ?
N4 C14 C15 124.27(17) . . ?
C15 C14 H14 117.9 . . ?
C27 C26 H26 119.8 . . ?
C25 C26 C27 120.46(15) . . ?
C25 C26 H26 119.8 . . ?
N8 C30 C31 106.60(13) . . ?
N8 C30 H30A 110.4 . . ?
N8 C30 H30B 110.4 . . ?
C31 C30 H30A 110.4 . . ?
C31 C30 H30B 110.4 . . ?
H30A C30 H30B 108.6 . . ?
C29 C33 H33A 109.6(14) . . ?
C29 C33 H33B 113.5(13) . . ?
C29 C33 H33C 108.3(14) . . ?
H33A C33 H33B 111.6(19) . . ?
H33A C33 H33C 106.6(19) . . ?
H33B C33 H33C 106.9(19) . . ?
N1 C3 S1 106.76(12) . . ?
N1 C3 C4 109.50(13) . . ?
N1 C3 C12 110.53(14) . . ?
C4 C3 S1 108.91(11) . . ?
C4 C3 C12 110.09(15) . . ?
C12 C3 S1 110.98(12) . . ?
C36 C35 H35 120.0 . . ?
C34 C35 C36 119.98(16) . . ?
C34 C35 H35 120.0 . . ?
S2 C11 H11A 108.7 . . ?
S2 C11 H11B 108.7 . . ?
H11A C11 H11B 107.6 . . ?
C10 C11 S2 114.29(12) . . ?
C10 C11 H11A 108.7 . . ?
C10 C11 H11B 108.7 . . ?
N3 C10 C11 106.77(13) . . ?
N3 C10 H10A 110.4 . . ?
N3 C10 H10B 110.4 . . ?
C11 C10 H10A 110.4 . . ?
C11 C10 H10B 110.4 . . ?
H10A C10 H10B 108.6 . . ?
N2 C8 C9 114.16(14) . . ?
N2 C8 C7 120.41(17) . . ?
C7 C8 C9 125.41(15) . . ?
C4 C5 H5 121.0 . . ?
C6 C5 C4 118.05(18) . . ?
C6 C5 H5 121.0 . . ?
C8 C7 H7 120.5 . . ?
C8 C7 C6 118.90(17) . . ?
C6 C7 H7 120.5 . . ?
C36 C37 H37 120.0 . . ?
C38 C37 C36 120.07(16) . . ?
C38 C37 H37 120.0 . . ?
C5 C6 C7 120.19(16) . . ?
C5 C6 H6A 119.9 . . ?
C7 C6 H6A 119.9 . . ?
C23 C32 H32A 109.5 . . ?
C23 C32 H32B 109.5 . . ?
C23 C32 H32C 109.5 . . ?
H32A C32 H32B 109.5 . . ?
H32A C32 H32C 109.5 . . ?
H32B C32 H32C 109.5 . . ?
C18 C17 C16 120.14(17) . . ?
C18 C17 H17 119.9 . . ?
C16 C17 H17 119.9 . . ?
C16 C15 H15 120.0 . . ?
C14 C15 C16 119.94(16) . . ?
C14 C15 H15 120.0 . . ?
C9 C13 H13A 109.5 . . ?
C9 C13 H13B 109.5 . . ?
C9 C13 H13C 109.5 . . ?
H13A C13 H13B 109.5 . . ?
H13A C13 H13C 109.5 . . ?
H13B C13 H13C 109.5 . . ?
C3 C12 H12A 109.5 . . ?
C3 C12 H12B 109.5 . . ?
C3 C12 H12C 109.5 . . ?
H12A C12 H12B 109.5 . . ?
H12A C12 H12C 109.5 . . ?
H12B C12 H12C 109.5 . . ?
N1 C1 H1A 110.1 . . ?
N1 C1 H1B 110.1 . . ?
N1 C1 C2 108.12(15) . . ?
H1A C1 H1B 108.4 . . ?
C2 C1 H1A 110.1 . . ?
C2 C1 H1B 110.1 . . ?
N10 C40 H40A 109.5 . . ?
N10 C40 H40B 109.5 . . ?
N10 C40 H40C 109.5 . . ?
H40A C40 H40B 109.5 . . ?
H40A C40 H40C 109.5 . . ?
H40B C40 H40C 109.5 . . ?
S1 C2 H2A 110.7 . . ?
S1 C2 H2B 110.7 . . ?
C1 C2 S1 105.05(13) . . ?
C1 C2 H2A 110.7 . . ?
C1 C2 H2B 110.7 . . ?
H2A C2 H2B 108.8 . . ?
N6 C21 H21A 110.1 . . ?
N6 C21 H21B 110.1 . . ?
N6 C21 C22 108.13(15) . . ?
H21A C21 H21B 108.4 . . ?
C22 C21 H21A 110.1 . . ?
C22 C21 H21B 110.1 . . ?
F3 C41 S5 111.43(14) . . ?
F2 C41 S5 112.37(14) . . ?
F2 C41 F3 106.90(18) . . ?
F2 C41 F1 107.61(19) . . ?
F1 C41 S5 111.34(16) . . ?
F1 C41 F3 106.90(18) . . ?
F6 C42 S6 110.66(16) . . ?
F4 C42 S6 111.89(15) . . ?
F4 C42 F6 107.02(18) . . ?
F5 C42 S6 111.79(15) . . ?
F5 C42 F6 106.82(19) . . ?
F5 C42 F4 108.4(2) . . ?
N10 C39 H39A 109.5 . . ?
N10 C39 H39B 109.5 . . ?
N10 C39 H39C 109.5 . . ?
H39A C39 H39B 109.5 . . ?
H39A C39 H39C 109.5 . . ?
H39B C39 H39C 109.5 . . ?
S3 C22 H22A 110.8 . . ?
S3 C22 H22B 110.8 . . ?
C21 C22 S3 104.85(12) . . ?
C21 C22 H22A 110.8 . . ?
C21 C22 H22B 110.8 . . ?
H22A C22 H22B 108.9 . . ?
N5 C19 H19A 109.5 . . ?
N5 C19 H19B 109.5 . . ?
N5 C19 H19C 109.5 . . ?
H19A C19 H19B 109.5 . . ?
H19A C19 H19C 109.5 . . ?
H19B C19 H19C 109.5 . . ?
N5 C20 H20A 109.5 . . ?
N5 C20 H20B 109.5 . . ?
N5 C20 H20C 109.5 . . ?
H20A C20 H20B 109.5 . . ?
H20A C20 H20C 109.5 . . ?
H20B C20 H20C 109.5 . . ?

loop_
_geom_bond_atom_site_label_1
_geom_bond_atom_site_label_2
_geom_bond_distance
_geom_bond_site_symmetry_2
_geom_bond_publ_flag
Zn2 S4 2.2948(5) . ?
Zn2 N7 2.1001(13) . ?
Zn2 N9 2.0316(14) . ?
Zn2 N6 2.2217(14) . ?
Zn2 N8 2.1525(13) . ?
Zn1 S2 2.2893(5) . ?
Zn1 N2 2.1006(13) . ?
Zn1 N4 2.0280(14) . ?
Zn1 N3 2.1525(13) . ?
Zn1 N1 2.2368(14) . ?
S2 C11 1.8293(17) . ?
S4 C31 1.8321(17) . ?
S6 O4 1.4344(14) . ?
S6 O5 1.4382(15) . ?
S6 O6 1.4454(14) . ?
S6 C42 1.816(2) . ?
S3 C23 1.8595(17) . ?
S3 C22 1.808(2) . ?
S5 O2 1.4340(15) . ?
S5 O1 1.4435(16) . ?
S5 O3 1.4215(17) . ?
S5 C41 1.810(2) . ?
S1 C3 1.8574(18) . ?
S1 C2 1.806(2) . ?
F3 C41 1.335(2) . ?
F6 C42 1.343(3) . ?
F4 C42 1.330(3) . ?
N7 C24 1.322(2) . ?
N7 C28 1.3492(19) . ?
N2 C4 1.324(2) . ?
N2 C8 1.349(2) . ?
N9 C34 1.348(2) . ?
N9 C38 1.352(2) . ?
N6 C23 1.472(2) . ?
N6 C21 1.477(2) . ?
N6 H6 0.88(2) . ?
N4 C18 1.350(2) . ?
N4 C14 1.350(2) . ?
F2 C41 1.323(2) . ?
N3 C9 1.271(2) . ?
N3 C10 1.451(2) . ?
N10 C36 1.348(2) . ?
N10 C40 1.457(2) . ?
N10 C39 1.443(3) . ?
N8 C29 1.2731(19) . ?
N8 C30 1.449(2) . ?
N1 C3 1.465(2) . ?
N1 C1 1.475(2) . ?
N1 H1 0.87(2) . ?
F1 C41 1.324(3) . ?
N5 C16 1.345(2) . ?
N5 C19 1.458(3) . ?
N5 C20 1.444(3) . ?
F5 C42 1.327(3) . ?
C24 C23 1.523(2) . ?
C24 C25 1.397(2) . ?
C23 C32 1.527(2) . ?
C9 C8 1.495(2) . ?
C9 C13 1.494(2) . ?
C29 C28 1.494(2) . ?
C29 C33 1.492(2) . ?
C4 C3 1.526(2) . ?
C4 C5 1.399(2) . ?
C36 C35 1.413(2) . ?
C36 C37 1.411(3) . ?
C28 C27 1.384(2) . ?
C27 H27 0.9500 . ?
C27 C26 1.392(2) . ?
C18 H18 0.9500 . ?
C18 C17 1.366(3) . ?
C31 H31A 0.9900 . ?
C31 H31B 0.9900 . ?
C31 C30 1.532(2) . ?
C16 C17 1.415(3) . ?
C16 C15 1.411(3) . ?
C34 H34 0.9500 . ?
C34 C35 1.364(3) . ?
C25 H25 0.9500 . ?
C25 C26 1.381(2) . ?
C38 H38 0.9500 . ?
C38 C37 1.365(3) . ?
C14 H14 0.9500 . ?
C14 C15 1.367(3) . ?
C26 H26 0.9500 . ?
C30 H30A 0.9900 . ?
C30 H30B 0.9900 . ?
C33 H33A 0.95(2) . ?
C33 H33B 0.97(2) . ?
C33 H33C 0.96(2) . ?
C3 C12 1.528(2) . ?
C35 H35 0.9500 . ?
C11 H11A 0.9900 . ?
C11 H11B 0.9900 . ?
C11 C10 1.528(2) . ?
C10 H10A 0.9900 . ?
C10 H10B 0.9900 . ?
C8 C7 1.383(2) . ?
C5 H5 0.9500 . ?
C5 C6 1.380(3) . ?
C7 H7 0.9500 . ?
C7 C6 1.386(3) . ?
C37 H37 0.9500 . ?
C6 H6A 0.9500 . ?
C32 H32A 0.9800 . ?
C32 H32B 0.9800 . ?
C32 H32C 0.9800 . ?
C17 H17 0.9500 . ?
C15 H15 0.9500 . ?
C13 H13A 0.9800 . ?
C13 H13B 0.9800 . ?
C13 H13C 0.9800 . ?
C12 H12A 0.9800 . ?
C12 H12B 0.9800 . ?
C12 H12C 0.9800 . ?
C1 H1A 0.9900 . ?
C1 H1B 0.9900 . ?
C1 C2 1.520(3) . ?
C40 H40A 0.9800 . ?
C40 H40B 0.9800 . ?
C40 H40C 0.9800 . ?
C2 H2A 0.9900 . ?
C2 H2B 0.9900 . ?
C21 H21A 0.9900 . ?
C21 H21B 0.9900 . ?
C21 C22 1.520(2) . ?
C39 H39A 0.9800 . ?
C39 H39B 0.9800 . ?
C39 H39C 0.9800 . ?
C22 H22A 0.9900 . ?
C22 H22B 0.9900 . ?
C19 H19A 0.9800 . ?
C19 H19B 0.9800 . ?
C19 H19C 0.9800 . ?
C20 H20A 0.9800 . ?
C20 H20B 0.9800 . ?
C20 H20C 0.9800 . ?

loop_
_geom_torsion_atom_site_label_1
_geom_torsion_atom_site_label_2
_geom_torsion_atom_site_label_3
_geom_torsion_atom_site_label_4
_geom_torsion
_geom_torsion_site_symmetry_1
_geom_torsion_site_symmetry_2
_geom_torsion_site_symmetry_3
_geom_torsion_site_symmetry_4
_geom_torsion_publ_flag
Zn2 S4 C31 C30 26.70(12) . . . . ?
Zn2 N7 C24 C23 -2.35(19) . . . . ?
Zn2 N7 C24 C25 173.67(12) . . . . ?
Zn2 N7 C28 C29 4.27(18) . . . . ?
Zn2 N7 C28 C27 -175.55(12) . . . . ?
Zn2 N9 C34 C35 -163.43(15) . . . . ?
Zn2 N9 C38 C37 163.48(15) . . . . ?
Zn2 N6 C23 S3 147.57(7) . . . . ?
Zn2 N6 C23 C24 29.92(15) . . . . ?
Zn2 N6 C23 C32 -91.35(13) . . . . ?
Zn2 N6 C21 C22 -165.98(11) . . . . ?
Zn2 N8 C29 C28 -1.41(18) . . . . ?
Zn2 N8 C29 C33 177.75(13) . . . . ?
Zn2 N8 C30 C31 51.00(15) . . . . ?
Zn1 S2 C11 C10 28.43(12) . . . . ?
Zn1 N2 C4 C3 -2.5(2) . . . . ?
Zn1 N2 C4 C5 174.54(13) . . . . ?
Zn1 N2 C8 C9 5.43(18) . . . . ?
Zn1 N2 C8 C7 -175.75(12) . . . . ?
Zn1 N4 C18 C17 -166.87(15) . . . . ?
Zn1 N4 C14 C15 167.14(14) . . . . ?
Zn1 N3 C9 C8 2.28(19) . . . . ?
Zn1 N3 C9 C13 -176.73(13) . . . . ?
Zn1 N3 C10 C11 49.19(15) . . . . ?
Zn1 N1 C3 S1 150.99(7) . . . . ?
Zn1 N1 C3 C4 33.24(16) . . . . ?
Zn1 N1 C3 C12 -88.20(14) . . . . ?
Zn1 N1 C1 C2 -166.86(11) . . . . ?
S2 C11 C10 N3 -51.82(16) . . . . ?
S4 C31 C30 N8 -51.63(16) . . . . ?
O4 S6 C42 F6 62.64(17) . . . . ?
O4 S6 C42 F4 -56.61(18) . . . . ?
O4 S6 C42 F5 -178.42(17) . . . . ?
O2 S5 C41 F3 178.91(15) . . . . ?
O2 S5 C41 F2 -61.14(18) . . . . ?
O2 S5 C41 F1 59.66(16) . . . . ?
N7 C24 C23 S3 -135.80(13) . . . . ?
N7 C24 C23 N6 -19.2(2) . . . . ?
N7 C24 C23 C32 103.07(17) . . . . ?
N7 C24 C25 C26 1.8(3) . . . . ?
N7 C28 C27 C26 1.7(2) . . . . ?
O5 S6 C42 F6 -58.47(17) . . . . ?
O5 S6 C42 F4 -177.72(15) . . . . ?
O5 S6 C42 F5 60.47(19) . . . . ?
O6 S6 C42 F6 -177.82(15) . . . . ?
O6 S6 C42 F4 62.92(17) . . . . ?
O6 S6 C42 F5 -58.89(19) . . . . ?
N2 C4 C3 S1 -137.92(13) . . . . ?
N2 C4 C3 N1 -21.5(2) . . . . ?
N2 C4 C3 C12 100.19(17) . . . . ?
N2 C4 C5 C6 1.0(3) . . . . ?
N2 C8 C7 C6 1.2(3) . . . . ?
N9 C34 C35 C36 0.5(3) . . . . ?
N9 C38 C37 C36 -1.2(3) . . . . ?
N6 C21 C22 S3 39.48(16) . . . . ?
N4 C18 C17 C16 0.5(3) . . . . ?
N4 C14 C15 C16 -1.8(3) . . . . ?
N3 C9 C8 N2 -5.0(2) . . . . ?
N3 C9 C8 C7 176.30(16) . . . . ?
N10 C36 C35 C34 175.26(17) . . . . ?
N10 C36 C37 C38 -174.94(17) . . . . ?
O1 S5 C41 F3 60.39(17) . . . . ?
O1 S5 C41 F2 -179.66(16) . . . . ?
O1 S5 C41 F1 -58.86(16) . . . . ?
N8 C29 C28 N7 -1.8(2) . . . . ?
N8 C29 C28 C27 177.99(16) . . . . ?
N1 C1 C2 S1 38.42(17) . . . . ?
N5 C16 C17 C18 174.09(17) . . . . ?
N5 C16 C15 C14 -173.52(17) . . . . ?
C24 N7 C28 C29 179.76(14) . . . . ?
C24 N7 C28 C27 -0.1(2) . . . . ?
C24 C25 C26 C27 -0.1(3) . . . . ?
C23 S3 C22 C21 -18.93(13) . . . . ?
C23 N6 C21 C22 -45.84(17) . . . . ?
C23 C24 C25 C26 177.47(16) . . . . ?
C9 N3 C10 C11 -118.97(18) . . . . ?
C9 C8 C7 C6 179.85(17) . . . . ?
C29 N8 C30 C31 -121.02(17) . . . . ?
C29 C28 C27 C26 -178.11(16) . . . . ?
C4 N2 C8 C9 -178.52(14) . . . . ?
C4 N2 C8 C7 0.3(2) . . . . ?
C4 C5 C6 C7 0.5(3) . . . . ?
C28 N7 C24 C23 -177.73(14) . . . . ?
C28 N7 C24 C25 -1.7(2) . . . . ?
C28 C27 C26 C25 -1.6(3) . . . . ?
C18 N4 C14 C15 -1.9(3) . . . . ?
C34 N9 C38 C37 -1.8(3) . . . . ?
C25 C24 C23 S3 48.25(19) . . . . ?
C25 C24 C23 N6 164.83(15) . . . . ?
C25 C24 C23 C32 -72.9(2) . . . . ?
C38 N9 C34 C35 2.1(3) . . . . ?
C14 N4 C18 C17 2.5(3) . . . . ?
O3 S5 C41 F3 -59.64(19) . . . . ?
O3 S5 C41 F2 60.3(2) . . . . ?
O3 S5 C41 F1 -178.89(17) . . . . ?
C30 N8 C29 C28 170.08(14) . . . . ?
C30 N8 C29 C33 -10.8(3) . . . . ?
C33 C29 C28 N7 178.94(14) . . . . ?
C33 C29 C28 C27 -1.3(2) . . . . ?
C3 S1 C2 C1 -16.29(14) . . . . ?
C3 N1 C1 C2 -47.37(18) . . . . ?
C3 C4 C5 C6 177.74(17) . . . . ?
C35 C36 C37 C38 3.6(3) . . . . ?
C10 N3 C9 C8 169.70(15) . . . . ?
C10 N3 C9 C13 -9.3(3) . . . . ?
C8 N2 C4 C3 -178.41(15) . . . . ?
C8 N2 C4 C5 -1.4(3) . . . . ?
C8 C7 C6 C5 -1.5(3) . . . . ?
C5 C4 C3 S1 45.2(2) . . . . ?
C5 C4 C3 N1 161.55(16) . . . . ?
C5 C4 C3 C12 -76.7(2) . . . . ?
C37 C36 C35 C34 -3.3(3) . . . . ?
C17 C16 C15 C14 4.6(3) . . . . ?
C15 C16 C17 C18 -4.1(3) . . . . ?
C13 C9 C8 N2 174.16(15) . . . . ?
C13 C9 C8 C7 -4.6(3) . . . . ?
C1 N1 C3 S1 33.01(15) . . . . ?
C1 N1 C3 C4 -84.74(16) . . . . ?
C1 N1 C3 C12 153.82(14) . . . . ?
C40 N10 C36 C35 173.11(17) . . . . ?
C40 N10 C36 C37 -8.4(3) . . . . ?
C2 S1 C3 N1 -9.05(12) . . . . ?
C2 S1 C3 C4 109.09(13) . . . . ?
C2 S1 C3 C12 -129.56(13) . . . . ?
C21 N6 C23 S3 29.59(15) . . . . ?
C21 N6 C23 C24 -88.06(16) . . . . ?
C21 N6 C23 C32 150.67(14) . . . . ?
C39 N10 C36 C35 2.7(3) . . . . ?
C39 N10 C36 C37 -178.80(18) . . . . ?
C22 S3 C23 N6 -5.43(12) . . . . ?
C22 S3 C23 C24 113.30(12) . . . . ?
C22 S3 C23 C32 -126.57(13) . . . . ?
C19 N5 C16 C17 172.40(18) . . . . ?
C19 N5 C16 C15 -9.6(3) . . . . ?
C20 N5 C16 C17 2.6(3) . . . . ?
C20 N5 C16 C15 -179.35(19) . . . . ?
